data_1573406
loop_
_publ_author_name
'Pilopp, Yannic'
'Beer, Henrik'
'Bresien, Jonas'
'Michalik, Dirk'
'Villinger, Alexander'
'Schulz, Axel'

_publ_section_title
;
 Designing a visible light-mediated double photoswitch: A combination of
 biradical and azobenzene structural motifs that can be switched
 independently
;
_journal_name_full 'Chemical Science'
_journal_paper_doi 10.1039/D4SC07247B
_journal_year 2024
_chemical_formula_moiety 'C65 H66 F N5 P2'
_chemical_formula_sum 'C65 H66 F N5 P2'
_chemical_formula_weight 998.16
_space_group_crystal_system monoclinic
_space_group_IT_number 14
_space_group_name_Hall '-P 2yn'
_space_group_name_H-M_alt 'P 1 21/n 1'
_atom_sites_solution_hydrogens geom
_audit_creation_method SHELXL-2014/7
_audit_update_record
;
2023-08-29 deposited with the CCDC.	2024-12-02 downloaded from the CCDC.
;
_cell_angle_alpha 90
_cell_angle_beta 102.911(2)
_cell_angle_gamma 90
_cell_formula_units_Z 4
_cell_length_a 10.8647(7)
_cell_length_b 21.2993(15)
_cell_length_c 24.1947(18)
_cell_measurement_reflns_used 9377
_cell_measurement_temperature 123(2)
_cell_measurement_theta_max 29.42
_cell_measurement_theta_min 2.58
_cell_volume 5457.4(7)
_computing_cell_refinement 'Bruker Apex V7.51A'
_computing_data_collection 'Bruker Apex V7.51A'
_computing_data_reduction 'Bruker SAINT'
_computing_molecular_graphics 'ORTEP-3v2.01 (Farrugia, 2012)'
_computing_publication_material 'SHELXL-2014/7 (Sheldrick, 2015)'
_computing_structure_refinement 'SHELXL-2014/7 (Sheldrick, 2015)'
_computing_structure_solution 'Bruker SHELXTL'
_diffrn_ambient_temperature 123(2)
_diffrn_detector_area_resol_mean 10.4167
_diffrn_measured_fraction_theta_full 0.983
_diffrn_measured_fraction_theta_max 0.974
_diffrn_measurement_device_type 'Bruker D8 QUEST diffractometer'
_diffrn_measurement_method 'phi and omega scans'
_diffrn_radiation_type MoK\a
_diffrn_radiation_wavelength 0.71073
_diffrn_reflns_av_R_equivalents 0.2466
_diffrn_reflns_av_unetI/netI 0.0987
_diffrn_reflns_Laue_measured_fraction_full 0.983
_diffrn_reflns_Laue_measured_fraction_max 0.974
_diffrn_reflns_number 10466
_diffrn_reflns_point_group_measured_fraction_full 0.983
_diffrn_reflns_point_group_measured_fraction_max 0.974
_diffrn_reflns_theta_full 25.242
_diffrn_reflns_theta_max 25.999
_diffrn_reflns_theta_min 2.098
_diffrn_source 'microfocus sealed tube'
_exptl_absorpt_coefficient_mu 0.129
_exptl_absorpt_correction_T_max 0.746100
_exptl_absorpt_correction_T_min 0.675699
_exptl_absorpt_correction_type multi-scan
_exptl_absorpt_process_details '(SADABS-2016/2; Sheldrick, 2015)'
_exptl_crystal_colour black
_exptl_crystal_density_diffrn 1.215
_exptl_crystal_description block
_exptl_crystal_F_000 2120
_exptl_crystal_size_max 0.340
_exptl_crystal_size_mid 0.160
_exptl_crystal_size_min 0.140
_refine_diff_density_max 0.471
_refine_diff_density_min -0.333
_refine_diff_density_rms 0.077
_refine_ls_extinction_method none
_refine_ls_goodness_of_fit_ref 1.080
_refine_ls_hydrogen_treatment constr
_refine_ls_matrix_type full
_refine_ls_number_parameters 674
_refine_ls_number_reflns 10466
_refine_ls_number_restraints 0
_refine_ls_restrained_S_all 1.080
_refine_ls_R_factor_all 0.1331
_refine_ls_R_factor_gt 0.0852
_refine_ls_shift/su_max 0.000
_refine_ls_shift/su_mean 0.000
_refine_ls_structure_factor_coef Fsqd
_refine_ls_weighting_details 'w=1/[\s^2^(Fo^2^)+(0.0429P)^2^+19.0071P] where P=(Fo^2^+2Fc^2^)/3'
_refine_ls_weighting_scheme calc
_refine_ls_wR_factor_gt 0.1848
_refine_ls_wR_factor_ref 0.1943
_reflns_Friedel_coverage 0.000
_reflns_number_gt 7926
_reflns_number_total 10466
_reflns_threshold_expression 'I > 2\s(I)'
_cod_data_source_file d4sc07247b2.cif
_cod_data_source_block is_ypp043
_cod_original_sg_symbol_H-M 'P 21/n'
_cod_database_code 1573406
_shelx_shelxl_version_number 2014/7
_shelx_space_group_comment
;
The symmetry employed for this shelxl refinement is uniquely defined
by the following loop, which should always be used as a source of
symmetry information in preference to the above space-group names.
They are only intended as comments.
;
_shelx_estimated_absorpt_t_min 0.957
_shelx_estimated_absorpt_t_max 0.982

loop_
_space_group_symop_operation_xyz
'x, y, z'
'-x+1/2, y+1/2, -z+1/2'
'-x, -y, -z'
'x-1/2, -y-1/2, z-1/2'

loop_
_atom_site_label
_atom_site_type_symbol
_atom_site_fract_x
_atom_site_fract_y
_atom_site_fract_z
_atom_site_U_iso_or_equiv
_atom_site_adp_type
_atom_site_occupancy
_atom_site_site_symmetry_order
_atom_site_calc_flag
_atom_site_refinement_flags_posn
_atom_site_refinement_flags_adp
_atom_site_refinement_flags_occupancy
_atom_site_disorder_assembly
_atom_site_disorder_group
P1 P 0.42453(9) 0.30632(5) 0.51851(4) 0.0297(2) Uani 1 1 d . . . . .
P2 P 0.27093(9) 0.24617(5) 0.58965(4) 0.0263(2) Uani 1 1 d . . . . .
F1 F 0.5813(3) 0.53532(12) 0.06473(10) 0.0503(7) Uani 1 1 d . . . . .
N1 N 0.1955(3) 0.26149(14) 0.52258(12) 0.0247(6) Uani 1 1 d . . . . .
N2 N 0.4072(3) 0.27424(14) 0.58235(12) 0.0257(6) Uani 1 1 d . . . . .
N3 N 0.2045(3) 0.30155(14) 0.43348(12) 0.0251(6) Uani 1 1 d . . . . .
N4 N 0.4503(3) 0.40131(16) 0.27199(13) 0.0354(8) Uani 1 1 d . . . . .
N5 N 0.3786(3) 0.41332(15) 0.22472(14) 0.0355(8) Uani 1 1 d . . . . .
C1 C 0.2655(3) 0.28972(16) 0.48497(14) 0.0248(7) Uani 1 1 d . . . . .
C2 C 0.2696(3) 0.32512(17) 0.39370(14) 0.0248(7) Uani 1 1 d . . . . .
C3 C 0.2226(3) 0.38107(18) 0.36563(15) 0.0286(8) Uani 1 1 d . . . . .
C4 C 0.2818(3) 0.40705(18) 0.32484(15) 0.0295(8) Uani 1 1 d . . . . .
C5 C 0.3844(4) 0.37554(18) 0.31242(15) 0.0309(8) Uani 1 1 d . . . . .
C6 C 0.4319(4) 0.32048(18) 0.33948(15) 0.0297(8) Uani 1 1 d . . . . .
C7 C 0.3711(3) 0.29304(17) 0.37904(14) 0.0260(8) Uani 1 1 d . . . . .
C8 C 0.1095(4) 0.41276(19) 0.37991(17) 0.0360(9) Uani 1 1 d . . . . .
H8A H 0.0549 0.4294 0.3452 0.054 Uiso 1 1 calc R U . . .
H8B H 0.1379 0.4473 0.4065 0.054 Uiso 1 1 calc R U . . .
H8C H 0.0623 0.3822 0.3973 0.054 Uiso 1 1 calc R U . . .
C9 C 0.2370(4) 0.46960(19) 0.29835(16) 0.0368(9) Uani 1 1 d . . . . .
H9A H 0.3075 0.4914 0.2876 0.055 Uiso 1 1 calc R U . . .
H9B H 0.2049 0.4952 0.3257 0.055 Uiso 1 1 calc R U . . .
H9C H 0.1694 0.4628 0.2646 0.055 Uiso 1 1 calc R U . . .
C10 C 0.5462(4) 0.28893(19) 0.32601(16) 0.0351(9) Uani 1 1 d . . . . .
H10A H 0.6074 0.2795 0.3614 0.053 Uiso 1 1 calc R U . . .
H10B H 0.5850 0.3170 0.3026 0.053 Uiso 1 1 calc R U . . .
H10C H 0.5204 0.2498 0.3053 0.053 Uiso 1 1 calc R U . . .
C11 C 0.4136(3) 0.22937(18) 0.40247(15) 0.0296(8) Uani 1 1 d . . . . .
H11A H 0.4216 0.2013 0.3714 0.044 Uiso 1 1 calc R U . . .
H11B H 0.3514 0.2122 0.4221 0.044 Uiso 1 1 calc R U . . .
H11C H 0.4956 0.2331 0.4292 0.044 Uiso 1 1 calc R U . . .
C12 C 0.4405(4) 0.44413(19) 0.18563(16) 0.0348(9) Uani 1 1 d . . . . .
C13 C 0.3897(4) 0.43248(19) 0.12851(17) 0.0375(9) Uani 1 1 d . . . . .
H13 H 0.3205 0.4044 0.1176 0.045 Uiso 1 1 calc R U . . .
C14 C 0.4401(4) 0.4618(2) 0.08758(17) 0.0395(10) Uani 1 1 d . . . . .
H14 H 0.4091 0.4528 0.0485 0.047 Uiso 1 1 calc R U . . .
C15 C 0.5358(4) 0.5042(2) 0.10484(17) 0.0380(9) Uani 1 1 d . . . . .
C16 C 0.5849(4) 0.5181(2) 0.16112(18) 0.0397(10) Uani 1 1 d . . . . .
H16 H 0.6499 0.5485 0.1716 0.048 Uiso 1 1 calc R U . . .
C17 C 0.5376(4) 0.4868(2) 0.20207(17) 0.0389(10) Uani 1 1 d . . . . .
H17 H 0.5716 0.4946 0.2412 0.047 Uiso 1 1 calc R U . . .
C18 C 0.0618(3) 0.24883(16) 0.50464(14) 0.0245(7) Uani 1 1 d . . . . .
C19 C -0.0208(3) 0.27657(17) 0.53476(15) 0.0276(8) Uani 1 1 d . . . . .
C20 C -0.1488(4) 0.26476(19) 0.51704(16) 0.0347(9) Uani 1 1 d . . . . .
H20 H -0.2056 0.2835 0.5369 0.042 Uiso 1 1 calc R U . . .
C21 C -0.1958(4) 0.2264(2) 0.47121(17) 0.0377(9) Uani 1 1 d . . . . .
H21 H -0.2841 0.2194 0.4592 0.045 Uiso 1 1 calc R U . . .
C22 C -0.1133(4) 0.19850(19) 0.44308(16) 0.0328(9) Uani 1 1 d . . . . .
H22 H -0.1459 0.1717 0.4118 0.039 Uiso 1 1 calc R U . . .
C23 C 0.0163(3) 0.20834(17) 0.45905(14) 0.0264(8) Uani 1 1 d . . . . .
C24 C 0.0174(3) 0.31823(18) 0.58585(15) 0.0286(8) Uani 1 1 d . . . . .
C25 C 0.0405(4) 0.38231(18) 0.57950(16) 0.0325(8) Uani 1 1 d . . . . .
C26 C 0.0566(4) 0.42117(19) 0.62676(17) 0.0352(9) Uani 1 1 d . . . . .
H26 H 0.0704 0.4648 0.6224 0.042 Uiso 1 1 calc R U . . .
C27 C 0.0530(4) 0.3983(2) 0.67991(17) 0.0367(9) Uani 1 1 d . . . . .
C28 C 0.0340(4) 0.3348(2) 0.68547(17) 0.0365(9) Uani 1 1 d . . . . .
H28 H 0.0337 0.3185 0.7220 0.044 Uiso 1 1 calc R U . . .
C29 C 0.0153(4) 0.29386(19) 0.63970(16) 0.0319(8) Uani 1 1 d . . . . .
C30 C 0.0446(4) 0.4090(2) 0.52258(17) 0.0422(10) Uani 1 1 d . . . . .
H30A H 0.0625 0.4541 0.5263 0.063 Uiso 1 1 calc R U . . .
H30B H -0.0371 0.4024 0.4963 0.063 Uiso 1 1 calc R U . . .
H30C H 0.1111 0.3880 0.5080 0.063 Uiso 1 1 calc R U . . .
C31 C 0.0736(4) 0.4415(2) 0.73086(19) 0.0486(11) Uani 1 1 d . . . . .
H31A H 0.1347 0.4225 0.7624 0.073 Uiso 1 1 calc R U . . .
H31B H -0.0067 0.4480 0.7421 0.073 Uiso 1 1 calc R U . . .
H31C H 0.1061 0.4820 0.7211 0.073 Uiso 1 1 calc R U . . .
C32 C -0.0078(4) 0.2254(2) 0.64815(18) 0.0409(10) Uani 1 1 d . . . . .
H32A H 0.0215 0.2147 0.6883 0.061 Uiso 1 1 calc R U . . .
H32B H 0.0385 0.2002 0.6256 0.061 Uiso 1 1 calc R U . . .
H32C H -0.0983 0.2165 0.6361 0.061 Uiso 1 1 calc R U . . .
C33 C 0.0959(3) 0.17292(17) 0.42712(14) 0.0271(8) Uani 1 1 d . . . . .
C34 C 0.0823(4) 0.18425(17) 0.36846(15) 0.0288(8) Uani 1 1 d . . . . .
C35 C 0.1500(4) 0.14735(18) 0.33853(15) 0.0302(8) Uani 1 1 d . . . . .
H35 H 0.1412 0.1551 0.2992 0.036 Uiso 1 1 calc R U . . .
C36 C 0.2298(4) 0.09955(18) 0.36355(16) 0.0328(9) Uani 1 1 d . . . . .
C37 C 0.2408(4) 0.08878(18) 0.42092(16) 0.0316(8) Uani 1 1 d . . . . .
H37 H 0.2957 0.0565 0.4389 0.038 Uiso 1 1 calc R U . . .
C38 C 0.1738(3) 0.12384(17) 0.45305(15) 0.0281(8) Uani 1 1 d . . . . .
C39 C -0.0011(4) 0.23545(19) 0.33751(16) 0.0343(9) Uani 1 1 d . . . . .
H39A H 0.0335 0.2506 0.3059 0.051 Uiso 1 1 calc R U . . .
H39B H -0.0049 0.2702 0.3636 0.051 Uiso 1 1 calc R U . . .
H39C H -0.0863 0.2188 0.3229 0.051 Uiso 1 1 calc R U . . .
C40 C 0.3031(4) 0.0620(2) 0.32895(18) 0.0420(10) Uani 1 1 d . . . . .
H40A H 0.3264 0.0213 0.3473 0.063 Uiso 1 1 calc R U . . .
H40B H 0.3797 0.0850 0.3263 0.063 Uiso 1 1 calc R U . . .
H40C H 0.2508 0.0553 0.2908 0.063 Uiso 1 1 calc R U . . .
C41 C 0.1832(4) 0.10633(19) 0.51430(16) 0.0345(9) Uani 1 1 d . . . . .
H41A H 0.1902 0.0606 0.5185 0.052 Uiso 1 1 calc R U . . .
H41B H 0.1074 0.1208 0.5262 0.052 Uiso 1 1 calc R U . . .
H41C H 0.2580 0.1262 0.5380 0.052 Uiso 1 1 calc R U . . .
C42 C 0.5184(3) 0.27106(18) 0.62876(14) 0.0274(8) Uani 1 1 d . . . . .
C43 C 0.5623(3) 0.21237(18) 0.65155(15) 0.0288(8) Uani 1 1 d . . . . .
C44 C 0.6697(4) 0.2109(2) 0.69571(16) 0.0351(9) Uani 1 1 d . . . . .
H44 H 0.6994 0.1719 0.7125 0.042 Uiso 1 1 calc R U . . .
C45 C 0.7332(4) 0.2653(2) 0.71534(16) 0.0354(9) Uani 1 1 d . . . . .
H45 H 0.8073 0.2635 0.7448 0.042 Uiso 1 1 calc R U . . .
C46 C 0.6891(3) 0.32275(19) 0.69215(15) 0.0323(9) Uani 1 1 d . . . . .
H46 H 0.7348 0.3599 0.7053 0.039 Uiso 1 1 calc R U . . .
C47 C 0.5790(3) 0.32701(18) 0.64983(15) 0.0276(8) Uani 1 1 d . . . . .
C48 C 0.5059(4) 0.15006(17) 0.63113(15) 0.0305(8) Uani 1 1 d . . . . .
C49 C 0.4359(4) 0.11639(19) 0.66322(16) 0.0339(9) Uani 1 1 d . . . . .
C50 C 0.3973(4) 0.05572(19) 0.64688(17) 0.0361(9) Uani 1 1 d . . . . .
H50 H 0.3471 0.0336 0.6679 0.043 Uiso 1 1 calc R U . . .
C51 C 0.4294(4) 0.02626(18) 0.60102(17) 0.0370(9) Uani 1 1 d . . . . .
C52 C 0.4989(4) 0.06028(19) 0.56998(17) 0.0352(9) Uani 1 1 d . . . . .
H52 H 0.5206 0.0411 0.5380 0.042 Uiso 1 1 calc R U . . .
C53 C 0.5381(4) 0.12135(18) 0.58395(16) 0.0322(8) Uani 1 1 d . . . . .
C54 C 0.4021(4) 0.1447(2) 0.71517(17) 0.0436(10) Uani 1 1 d . . . . .
H54A H 0.3314 0.1214 0.7243 0.065 Uiso 1 1 calc R U . . .
H54B H 0.3778 0.1887 0.7077 0.065 Uiso 1 1 calc R U . . .
H54C H 0.4753 0.1423 0.7472 0.065 Uiso 1 1 calc R U . . .
C55 C 0.3878(5) -0.0400(2) 0.5843(2) 0.0481(11) Uani 1 1 d . . . . .
H55A H 0.4576 -0.0630 0.5742 0.072 Uiso 1 1 calc R U . . .
H55B H 0.3157 -0.0390 0.5517 0.072 Uiso 1 1 calc R U . . .
H55C H 0.3631 -0.0609 0.6163 0.072 Uiso 1 1 calc R U . . .
C56 C 0.6138(4) 0.1558(2) 0.54840(17) 0.0386(9) Uani 1 1 d . . . . .
H56A H 0.6495 0.1255 0.5258 0.058 Uiso 1 1 calc R U . . .
H56B H 0.6824 0.1790 0.5732 0.058 Uiso 1 1 calc R U . . .
H56C H 0.5589 0.1851 0.5231 0.058 Uiso 1 1 calc R U . . .
C57 C 0.5260(3) 0.39039(18) 0.63237(15) 0.0292(8) Uani 1 1 d . . . . .
C58 C 0.5782(4) 0.42959(19) 0.59651(16) 0.0352(9) Uani 1 1 d . . . . .
C59 C 0.5244(4) 0.4877(2) 0.58167(16) 0.0399(10) Uani 1 1 d . . . . .
H59 H 0.5593 0.5140 0.5574 0.048 Uiso 1 1 calc R U . . .
C60 C 0.4208(4) 0.50871(19) 0.60114(17) 0.0394(10) Uani 1 1 d . . . . .
C61 C 0.3751(4) 0.47067(19) 0.63883(17) 0.0367(9) Uani 1 1 d . . . . .
H61 H 0.3073 0.4855 0.6542 0.044 Uiso 1 1 calc R U . . .
C62 C 0.4252(4) 0.41204(18) 0.65464(15) 0.0301(8) Uani 1 1 d . . . . .
C63 C 0.6922(4) 0.4093(2) 0.57522(18) 0.0440(10) Uani 1 1 d . . . . .
H63A H 0.7240 0.4449 0.5568 0.066 Uiso 1 1 calc R U . . .
H63B H 0.6686 0.3751 0.5478 0.066 Uiso 1 1 calc R U . . .
H63C H 0.7582 0.3948 0.6072 0.066 Uiso 1 1 calc R U . . .
C64 C 0.3597(5) 0.5714(2) 0.5833(2) 0.0542(12) Uani 1 1 d . . . . .
H64A H 0.3392 0.5922 0.6163 0.081 Uiso 1 1 calc R U . . .
H64B H 0.2821 0.5649 0.5542 0.081 Uiso 1 1 calc R U . . .
H64C H 0.4181 0.5977 0.5680 0.081 Uiso 1 1 calc R U . . .
C65 C 0.3744(4) 0.3734(2) 0.69664(16) 0.0363(9) Uani 1 1 d . . . . .
H65A H 0.3278 0.4007 0.7175 0.055 Uiso 1 1 calc R U . . .
H65B H 0.4446 0.3534 0.7233 0.055 Uiso 1 1 calc R U . . .
H65C H 0.3176 0.3410 0.6765 0.055 Uiso 1 1 calc R U . . .

loop_
_atom_site_aniso_label
_atom_site_aniso_U_11
_atom_site_aniso_U_22
_atom_site_aniso_U_33
_atom_site_aniso_U_23
_atom_site_aniso_U_13
_atom_site_aniso_U_12
P1 0.0247(5) 0.0396(6) 0.0253(5) 0.0024(4) 0.0062(4) -0.0054(4)
P2 0.0247(5) 0.0329(5) 0.0216(4) 0.0009(4) 0.0059(4) -0.0010(4)
F1 0.0584(17) 0.0545(16) 0.0457(14) 0.0133(12) 0.0279(12) 0.0027(13)
N1 0.0254(16) 0.0279(15) 0.0223(14) -0.0017(13) 0.0082(12) 0.0001(12)
N2 0.0240(16) 0.0281(15) 0.0246(15) -0.0014(13) 0.0044(12) 0.0000(12)
N3 0.0263(16) 0.0275(15) 0.0222(14) 0.0024(13) 0.0071(12) -0.0009(12)
N4 0.0385(19) 0.0391(19) 0.0294(17) 0.0024(15) 0.0096(14) -0.0025(15)
N5 0.041(2) 0.0354(18) 0.0318(17) 0.0007(15) 0.0118(15) -0.0041(15)
C1 0.0247(19) 0.0272(18) 0.0254(17) 0.0018(15) 0.0119(14) 0.0014(14)
C2 0.0248(18) 0.0299(18) 0.0189(16) -0.0008(15) 0.0033(13) -0.0042(14)
C3 0.029(2) 0.033(2) 0.0235(17) 0.0001(16) 0.0043(14) -0.0034(15)
C4 0.030(2) 0.033(2) 0.0240(17) 0.0012(16) 0.0028(15) -0.0043(16)
C5 0.032(2) 0.035(2) 0.0259(18) 0.0003(16) 0.0079(15) -0.0089(16)
C6 0.030(2) 0.035(2) 0.0238(17) -0.0031(16) 0.0053(15) -0.0040(16)
C7 0.0232(18) 0.0315(19) 0.0223(17) -0.0019(15) 0.0030(14) -0.0033(14)
C8 0.041(2) 0.036(2) 0.034(2) 0.0088(18) 0.0137(17) 0.0060(18)
C9 0.046(2) 0.036(2) 0.030(2) 0.0070(17) 0.0124(17) 0.0004(18)
C10 0.033(2) 0.043(2) 0.031(2) 0.0016(18) 0.0112(16) -0.0011(17)
C11 0.027(2) 0.035(2) 0.0268(18) 0.0001(16) 0.0075(15) -0.0001(16)
C12 0.039(2) 0.036(2) 0.032(2) 0.0049(17) 0.0127(17) -0.0006(17)
C13 0.041(2) 0.039(2) 0.034(2) -0.0009(18) 0.0098(18) -0.0028(18)
C14 0.046(3) 0.045(2) 0.029(2) 0.0043(18) 0.0117(18) 0.0061(19)
C15 0.043(2) 0.040(2) 0.037(2) 0.0100(19) 0.0209(19) 0.0053(18)
C16 0.038(2) 0.043(2) 0.042(2) 0.004(2) 0.0160(18) -0.0052(18)
C17 0.040(2) 0.045(2) 0.032(2) 0.0034(19) 0.0095(17) -0.0047(19)
C18 0.0236(18) 0.0262(18) 0.0234(17) 0.0036(15) 0.0045(14) 0.0007(14)
C19 0.027(2) 0.0296(19) 0.0264(18) 0.0026(16) 0.0062(15) 0.0023(15)
C20 0.029(2) 0.043(2) 0.034(2) -0.0016(18) 0.0111(16) 0.0039(17)
C21 0.024(2) 0.052(3) 0.036(2) -0.001(2) 0.0059(16) -0.0039(18)
C22 0.031(2) 0.039(2) 0.0273(19) -0.0023(17) 0.0048(15) -0.0036(17)
C23 0.0268(19) 0.0286(18) 0.0242(17) 0.0042(15) 0.0069(14) -0.0019(14)
C24 0.0220(19) 0.036(2) 0.0299(19) -0.0002(16) 0.0098(15) 0.0021(15)
C25 0.026(2) 0.037(2) 0.034(2) -0.0001(18) 0.0069(16) 0.0060(16)
C26 0.025(2) 0.036(2) 0.046(2) -0.0042(19) 0.0092(17) 0.0036(16)
C27 0.028(2) 0.046(2) 0.037(2) -0.0090(19) 0.0093(17) 0.0040(17)
C28 0.033(2) 0.049(2) 0.030(2) 0.0000(19) 0.0132(16) 0.0007(18)
C29 0.026(2) 0.040(2) 0.033(2) -0.0005(17) 0.0123(15) 0.0018(16)
C30 0.049(3) 0.039(2) 0.039(2) 0.0048(19) 0.0135(19) 0.004(2)
C31 0.042(3) 0.059(3) 0.046(3) -0.019(2) 0.013(2) 0.005(2)
C32 0.046(3) 0.046(2) 0.035(2) 0.0003(19) 0.0189(19) -0.0047(19)
C33 0.030(2) 0.0283(18) 0.0225(17) -0.0008(15) 0.0047(14) -0.0036(15)
C34 0.032(2) 0.0288(19) 0.0252(18) -0.0019(15) 0.0049(15) -0.0028(15)
C35 0.032(2) 0.037(2) 0.0230(17) -0.0047(16) 0.0086(15) -0.0065(16)
C36 0.034(2) 0.033(2) 0.032(2) -0.0069(17) 0.0101(16) -0.0025(16)
C37 0.033(2) 0.0289(19) 0.034(2) -0.0011(16) 0.0089(16) -0.0012(16)
C38 0.027(2) 0.0292(19) 0.0276(18) -0.0009(16) 0.0059(15) -0.0060(15)
C39 0.034(2) 0.042(2) 0.0263(19) 0.0032(17) 0.0047(16) -0.0005(17)
C40 0.046(3) 0.044(2) 0.039(2) -0.009(2) 0.0177(19) 0.003(2)
C41 0.040(2) 0.035(2) 0.030(2) 0.0066(17) 0.0097(17) 0.0024(17)
C42 0.0211(18) 0.038(2) 0.0236(17) -0.0030(16) 0.0062(14) 0.0002(15)
C43 0.0233(19) 0.039(2) 0.0252(18) -0.0012(16) 0.0067(14) 0.0021(15)
C44 0.032(2) 0.043(2) 0.0281(19) -0.0002(18) 0.0023(16) 0.0078(17)
C45 0.024(2) 0.053(3) 0.0273(19) -0.0029(18) 0.0015(15) 0.0043(17)
C46 0.0225(19) 0.045(2) 0.0291(19) -0.0081(18) 0.0061(15) -0.0045(16)
C47 0.0239(19) 0.036(2) 0.0246(17) -0.0058(16) 0.0091(14) -0.0018(15)
C48 0.032(2) 0.0298(19) 0.0274(18) 0.0019(16) 0.0012(15) 0.0051(15)
C49 0.039(2) 0.035(2) 0.0273(19) 0.0022(17) 0.0068(16) 0.0039(17)
C50 0.036(2) 0.036(2) 0.036(2) 0.0083(18) 0.0076(17) 0.0005(17)
C51 0.040(2) 0.030(2) 0.039(2) -0.0012(18) 0.0037(18) 0.0030(17)
C52 0.033(2) 0.037(2) 0.035(2) -0.0068(18) 0.0063(17) 0.0051(17)
C53 0.032(2) 0.034(2) 0.0296(19) -0.0004(17) 0.0056(16) 0.0059(16)
C54 0.052(3) 0.049(3) 0.033(2) 0.004(2) 0.0143(19) -0.001(2)
C55 0.054(3) 0.038(2) 0.051(3) -0.004(2) 0.010(2) -0.003(2)
C56 0.039(2) 0.041(2) 0.038(2) -0.0022(19) 0.0153(18) 0.0040(18)
C57 0.0256(19) 0.033(2) 0.0278(18) -0.0076(16) 0.0047(15) -0.0038(15)
C58 0.035(2) 0.040(2) 0.030(2) -0.0054(18) 0.0070(16) -0.0119(17)
C59 0.051(3) 0.037(2) 0.029(2) 0.0001(18) 0.0043(18) -0.0157(19)
C60 0.041(2) 0.035(2) 0.036(2) -0.0053(18) -0.0059(18) -0.0053(18)
C61 0.031(2) 0.039(2) 0.037(2) -0.0080(19) 0.0020(17) 0.0006(17)
C62 0.030(2) 0.034(2) 0.0260(18) -0.0051(16) 0.0050(15) -0.0018(16)
C63 0.041(3) 0.053(3) 0.042(2) -0.006(2) 0.0182(19) -0.014(2)
C64 0.064(3) 0.041(3) 0.051(3) 0.004(2) -0.004(2) 0.000(2)
C65 0.034(2) 0.044(2) 0.032(2) -0.0055(18) 0.0121(17) 0.0033(18)

loop_
_atom_type_symbol
_atom_type_description
_atom_type_scat_dispersion_real
_atom_type_scat_dispersion_imag
_atom_type_scat_source
C C 0.0033 0.0016 'International Tables Vol C Tables 4.2.6.8 and 6.1.1.4'
H H 0.0000 0.0000 'International Tables Vol C Tables 4.2.6.8 and 6.1.1.4'
F F 0.0171 0.0103 'International Tables Vol C Tables 4.2.6.8 and 6.1.1.4'
N N 0.0061 0.0033 'International Tables Vol C Tables 4.2.6.8 and 6.1.1.4'
P P 0.1023 0.0942 'International Tables Vol C Tables 4.2.6.8 and 6.1.1.4'

loop_
_geom_angle_atom_site_label_1
_geom_angle_atom_site_label_2
_geom_angle_atom_site_label_3
_geom_angle
_geom_angle_site_symmetry_1
_geom_angle_site_symmetry_3
_geom_angle_publ_flag
N2 P1 C1 92.32(15) . . ?
N2 P2 N1 94.74(15) . . ?
C1 N1 C18 121.7(3) . . ?
C1 N1 P2 118.6(2) . . ?
C18 N1 P2 119.7(2) . . ?
C42 N2 P2 120.8(2) . . ?
C42 N2 P1 117.9(2) . . ?
P2 N2 P1 121.20(17) . . ?
C1 N3 C2 119.9(3) . . ?
N5 N4 C5 113.1(3) . . ?
N4 N5 C12 113.9(3) . . ?
N3 C1 N1 117.3(3) . . ?
N3 C1 P1 129.6(3) . . ?
N1 C1 P1 113.1(2) . . ?
C7 C2 N3 122.7(3) . . ?
C7 C2 C3 120.6(3) . . ?
N3 C2 C3 116.6(3) . . ?
C4 C3 C2 119.8(3) . . ?
C4 C3 C8 120.6(3) . . ?
C2 C3 C8 119.6(3) . . ?
C5 C4 C3 118.4(3) . . ?
C5 C4 C9 122.1(3) . . ?
C3 C4 C9 119.4(3) . . ?
C6 C5 C4 122.6(3) . . ?
C6 C5 N4 117.0(3) . . ?
C4 C5 N4 120.4(3) . . ?
C5 C6 C7 119.5(3) . . ?
C5 C6 C10 120.8(3) . . ?
C7 C6 C10 119.7(3) . . ?
C6 C7 C2 118.9(3) . . ?
C6 C7 C11 118.7(3) . . ?
C2 C7 C11 122.4(3) . . ?
C3 C8 H8A 109.5 . . ?
C3 C8 H8B 109.5 . . ?
H8A C8 H8B 109.5 . . ?
C3 C8 H8C 109.5 . . ?
H8A C8 H8C 109.5 . . ?
H8B C8 H8C 109.5 . . ?
C4 C9 H9A 109.5 . . ?
C4 C9 H9B 109.5 . . ?
H9A C9 H9B 109.5 . . ?
C4 C9 H9C 109.5 . . ?
H9A C9 H9C 109.5 . . ?
H9B C9 H9C 109.5 . . ?
C6 C10 H10A 109.5 . . ?
C6 C10 H10B 109.5 . . ?
H10A C10 H10B 109.5 . . ?
C6 C10 H10C 109.5 . . ?
H10A C10 H10C 109.5 . . ?
H10B C10 H10C 109.5 . . ?
C7 C11 H11A 109.5 . . ?
C7 C11 H11B 109.5 . . ?
H11A C11 H11B 109.5 . . ?
C7 C11 H11C 109.5 . . ?
H11A C11 H11C 109.5 . . ?
H11B C11 H11C 109.5 . . ?
C17 C12 C13 120.8(4) . . ?
C17 C12 N5 123.4(4) . . ?
C13 C12 N5 115.6(4) . . ?
C14 C13 C12 119.9(4) . . ?
C14 C13 H13 120.1 . . ?
C12 C13 H13 120.1 . . ?
C15 C14 C13 118.3(4) . . ?
C15 C14 H14 120.8 . . ?
C13 C14 H14 120.8 . . ?
F1 C15 C14 118.5(4) . . ?
F1 C15 C16 118.6(4) . . ?
C14 C15 C16 122.8(4) . . ?
C15 C16 C17 118.7(4) . . ?
C15 C16 H16 120.7 . . ?
C17 C16 H16 120.7 . . ?
C12 C17 C16 119.5(4) . . ?
C12 C17 H17 120.3 . . ?
C16 C17 H17 120.3 . . ?
C23 C18 C19 120.9(3) . . ?
C23 C18 N1 120.4(3) . . ?
C19 C18 N1 118.7(3) . . ?
C20 C19 C18 118.5(3) . . ?
C20 C19 C24 115.9(3) . . ?
C18 C19 C24 125.7(3) . . ?
C21 C20 C19 121.5(4) . . ?
C21 C20 H20 119.3 . . ?
C19 C20 H20 119.3 . . ?
C22 C21 C20 119.3(4) . . ?
C22 C21 H21 120.4 . . ?
C20 C21 H21 120.4 . . ?
C21 C22 C23 121.9(4) . . ?
C21 C22 H22 119.0 . . ?
C23 C22 H22 119.0 . . ?
C22 C23 C18 118.0(3) . . ?
C22 C23 C33 116.7(3) . . ?
C18 C23 C33 125.3(3) . . ?
C25 C24 C29 120.0(3) . . ?
C25 C24 C19 120.5(3) . . ?
C29 C24 C19 119.0(3) . . ?
C26 C25 C24 118.8(4) . . ?
C26 C25 C30 120.3(4) . . ?
C24 C25 C30 120.8(4) . . ?
C27 C26 C25 122.0(4) . . ?
C27 C26 H26 119.0 . . ?
C25 C26 H26 119.0 . . ?
C28 C27 C26 118.2(4) . . ?
C28 C27 C31 121.0(4) . . ?
C26 C27 C31 120.8(4) . . ?
C27 C28 C29 122.5(4) . . ?
C27 C28 H28 118.8 . . ?
C29 C28 H28 118.8 . . ?
C28 C29 C24 118.5(4) . . ?
C28 C29 C32 120.1(4) . . ?
C24 C29 C32 121.5(3) . . ?
C25 C30 H30A 109.5 . . ?
C25 C30 H30B 109.5 . . ?
H30A C30 H30B 109.5 . . ?
C25 C30 H30C 109.5 . . ?
H30A C30 H30C 109.5 . . ?
H30B C30 H30C 109.5 . . ?
C27 C31 H31A 109.5 . . ?
C27 C31 H31B 109.5 . . ?
H31A C31 H31B 109.5 . . ?
C27 C31 H31C 109.5 . . ?
H31A C31 H31C 109.5 . . ?
H31B C31 H31C 109.5 . . ?
C29 C32 H32A 109.5 . . ?
C29 C32 H32B 109.5 . . ?
H32A C32 H32B 109.5 . . ?
C29 C32 H32C 109.5 . . ?
H32A C32 H32C 109.5 . . ?
H32B C32 H32C 109.5 . . ?
C38 C33 C34 119.5(3) . . ?
C38 C33 C23 120.6(3) . . ?
C34 C33 C23 119.5(3) . . ?
C35 C34 C33 118.6(3) . . ?
C35 C34 C39 118.8(3) . . ?
C33 C34 C39 122.6(3) . . ?
C34 C35 C36 122.8(3) . . ?
C34 C35 H35 118.6 . . ?
C36 C35 H35 118.6 . . ?
C37 C36 C35 117.7(3) . . ?
C37 C36 C40 122.1(4) . . ?
C35 C36 C40 120.3(4) . . ?
C36 C37 C38 122.1(4) . . ?
C36 C37 H37 119.0 . . ?
C38 C37 H37 119.0 . . ?
C37 C38 C33 119.2(3) . . ?
C37 C38 C41 119.1(3) . . ?
C33 C38 C41 121.6(3) . . ?
C34 C39 H39A 109.5 . . ?
C34 C39 H39B 109.5 . . ?
H39A C39 H39B 109.5 . . ?
C34 C39 H39C 109.5 . . ?
H39A C39 H39C 109.5 . . ?
H39B C39 H39C 109.5 . . ?
C36 C40 H40A 109.5 . . ?
C36 C40 H40B 109.5 . . ?
H40A C40 H40B 109.5 . . ?
C36 C40 H40C 109.5 . . ?
H40A C40 H40C 109.5 . . ?
H40B C40 H40C 109.5 . . ?
C38 C41 H41A 109.5 . . ?
C38 C41 H41B 109.5 . . ?
H41A C41 H41B 109.5 . . ?
C38 C41 H41C 109.5 . . ?
H41A C41 H41C 109.5 . . ?
H41B C41 H41C 109.5 . . ?
C47 C42 C43 121.5(3) . . ?
C47 C42 N2 118.8(3) . . ?
C43 C42 N2 119.6(3) . . ?
C44 C43 C42 118.2(3) . . ?
C44 C43 C48 116.3(3) . . ?
C42 C43 C48 125.4(3) . . ?
C45 C44 C43 120.9(4) . . ?
C45 C44 H44 119.5 . . ?
C43 C44 H44 119.5 . . ?
C44 C45 C46 120.1(3) . . ?
C44 C45 H45 119.9 . . ?
C46 C45 H45 119.9 . . ?
C45 C46 C47 121.2(4) . . ?
C45 C46 H46 119.4 . . ?
C47 C46 H46 119.4 . . ?
C46 C47 C42 117.9(3) . . ?
C46 C47 C57 118.8(3) . . ?
C42 C47 C57 123.1(3) . . ?
C49 C48 C53 119.5(4) . . ?
C49 C48 C43 120.3(3) . . ?
C53 C48 C43 119.7(3) . . ?
C50 C49 C48 119.1(4) . . ?
C50 C49 C54 119.6(4) . . ?
C48 C49 C54 121.3(4) . . ?
C51 C50 C49 122.4(4) . . ?
C51 C50 H50 118.8 . . ?
C49 C50 H50 118.8 . . ?
C52 C51 C50 117.6(4) . . ?
C52 C51 C55 120.8(4) . . ?
C50 C51 C55 121.6(4) . . ?
C51 C52 C53 122.3(4) . . ?
C51 C52 H52 118.9 . . ?
C53 C52 H52 118.9 . . ?
C52 C53 C48 119.2(4) . . ?
C52 C53 C56 119.6(3) . . ?
C48 C53 C56 121.2(4) . . ?
C49 C54 H54A 109.5 . . ?
C49 C54 H54B 109.5 . . ?
H54A C54 H54B 109.5 . . ?
C49 C54 H54C 109.5 . . ?
H54A C54 H54C 109.5 . . ?
H54B C54 H54C 109.5 . . ?
C51 C55 H55A 109.5 . . ?
C51 C55 H55B 109.5 . . ?
H55A C55 H55B 109.5 . . ?
C51 C55 H55C 109.5 . . ?
H55A C55 H55C 109.5 . . ?
H55B C55 H55C 109.5 . . ?
C53 C56 H56A 109.5 . . ?
C53 C56 H56B 109.5 . . ?
H56A C56 H56B 109.5 . . ?
C53 C56 H56C 109.5 . . ?
H56A C56 H56C 109.5 . . ?
H56B C56 H56C 109.5 . . ?
C62 C57 C58 119.8(4) . . ?
C62 C57 C47 118.3(3) . . ?
C58 C57 C47 121.8(3) . . ?
C59 C58 C57 119.0(4) . . ?
C59 C58 C63 120.0(4) . . ?
C57 C58 C63 121.0(4) . . ?
C58 C59 C60 121.9(4) . . ?
C58 C59 H59 119.0 . . ?
C60 C59 H59 119.0 . . ?
C59 C60 C61 118.0(4) . . ?
C59 C60 C64 121.8(4) . . ?
C61 C60 C64 120.2(4) . . ?
C62 C61 C60 122.1(4) . . ?
C62 C61 H61 119.0 . . ?
C60 C61 H61 119.0 . . ?
C61 C62 C57 119.0(4) . . ?
C61 C62 C65 119.9(4) . . ?
C57 C62 C65 121.1(3) . . ?
C58 C63 H63A 109.5 . . ?
C58 C63 H63B 109.5 . . ?
H63A C63 H63B 109.5 . . ?
C58 C63 H63C 109.5 . . ?
H63A C63 H63C 109.5 . . ?
H63B C63 H63C 109.5 . . ?
C60 C64 H64A 109.5 . . ?
C60 C64 H64B 109.5 . . ?
H64A C64 H64B 109.5 . . ?
C60 C64 H64C 109.5 . . ?
H64A C64 H64C 109.5 . . ?
H64B C64 H64C 109.5 . . ?
C62 C65 H65A 109.5 . . ?
C62 C65 H65B 109.5 . . ?
H65A C65 H65B 109.5 . . ?
C62 C65 H65C 109.5 . . ?
H65A C65 H65C 109.5 . . ?
H65B C65 H65C 109.5 . . ?

loop_
_geom_bond_atom_site_label_1
_geom_bond_atom_site_label_2
_geom_bond_distance
_geom_bond_site_symmetry_2
_geom_bond_publ_flag
P1 N2 1.737(3) . ?
P1 C1 1.773(4) . ?
P2 N2 1.643(3) . ?
P2 N1 1.678(3) . ?
F1 C15 1.357(4) . ?
N1 C1 1.441(4) . ?
N1 C18 1.446(4) . ?
N2 C42 1.455(4) . ?
N3 C1 1.299(4) . ?
N3 C2 1.408(4) . ?
N4 N5 1.258(4) . ?
N4 C5 1.444(5) . ?
N5 C12 1.436(5) . ?
C2 C7 1.408(5) . ?
C2 C3 1.410(5) . ?
C3 C4 1.406(5) . ?
C3 C8 1.508(5) . ?
C4 C5 1.391(5) . ?
C4 C9 1.511(5) . ?
C5 C6 1.385(5) . ?
C6 C7 1.406(5) . ?
C6 C10 1.511(5) . ?
C7 C11 1.502(5) . ?
C8 H8A 0.9800 . ?
C8 H8B 0.9800 . ?
C8 H8C 0.9800 . ?
C9 H9A 0.9800 . ?
C9 H9B 0.9800 . ?
C9 H9C 0.9800 . ?
C10 H10A 0.9800 . ?
C10 H10B 0.9800 . ?
C10 H10C 0.9800 . ?
C11 H11A 0.9800 . ?
C11 H11B 0.9800 . ?
C11 H11C 0.9800 . ?
C12 C17 1.381(6) . ?
C12 C13 1.391(5) . ?
C13 C14 1.383(6) . ?
C13 H13 0.9500 . ?
C14 C15 1.370(6) . ?
C14 H14 0.9500 . ?
C15 C16 1.379(6) . ?
C16 C17 1.385(6) . ?
C16 H16 0.9500 . ?
C17 H17 0.9500 . ?
C18 C23 1.400(5) . ?
C18 C19 1.406(5) . ?
C19 C20 1.384(5) . ?
C19 C24 1.503(5) . ?
C20 C21 1.380(6) . ?
C20 H20 0.9500 . ?
C21 C22 1.375(6) . ?
C21 H21 0.9500 . ?
C22 C23 1.390(5) . ?
C22 H22 0.9500 . ?
C23 C33 1.487(5) . ?
C24 C25 1.402(5) . ?
C24 C29 1.407(5) . ?
C25 C26 1.391(5) . ?
C25 C30 1.500(5) . ?
C26 C27 1.384(6) . ?
C26 H26 0.9500 . ?
C27 C28 1.378(6) . ?
C27 C31 1.514(6) . ?
C28 C29 1.389(6) . ?
C28 H28 0.9500 . ?
C29 C32 1.502(6) . ?
C30 H30A 0.9800 . ?
C30 H30B 0.9800 . ?
C30 H30C 0.9800 . ?
C31 H31A 0.9800 . ?
C31 H31B 0.9800 . ?
C31 H31C 0.9800 . ?
C32 H32A 0.9800 . ?
C32 H32B 0.9800 . ?
C32 H32C 0.9800 . ?
C33 C38 1.402(5) . ?
C33 C34 1.415(5) . ?
C34 C35 1.385(5) . ?
C34 C39 1.506(5) . ?
C35 C36 1.386(5) . ?
C35 H35 0.9500 . ?
C36 C37 1.385(5) . ?
C36 C40 1.507(5) . ?
C37 C38 1.394(5) . ?
C37 H37 0.9500 . ?
C38 C41 1.509(5) . ?
C39 H39A 0.9800 . ?
C39 H39B 0.9800 . ?
C39 H39C 0.9800 . ?
C40 H40A 0.9800 . ?
C40 H40B 0.9800 . ?
C40 H40C 0.9800 . ?
C41 H41A 0.9800 . ?
C41 H41B 0.9800 . ?
C41 H41C 0.9800 . ?
C42 C47 1.401(5) . ?
C42 C43 1.406(5) . ?
C43 C44 1.395(5) . ?
C43 C48 1.499(5) . ?
C44 C45 1.378(6) . ?
C44 H44 0.9500 . ?
C45 C46 1.386(6) . ?
C45 H45 0.9500 . ?
C46 C47 1.393(5) . ?
C46 H46 0.9500 . ?
C47 C57 1.491(5) . ?
C48 C49 1.400(5) . ?
C48 C53 1.406(5) . ?
C49 C50 1.388(6) . ?
C49 C54 1.511(5) . ?
C50 C51 1.385(6) . ?
C50 H50 0.9500 . ?
C51 C52 1.384(6) . ?
C51 C55 1.509(6) . ?
C52 C53 1.387(6) . ?
C52 H52 0.9500 . ?
C53 C56 1.507(5) . ?
C54 H54A 0.9800 . ?
C54 H54B 0.9800 . ?
C54 H54C 0.9800 . ?
C55 H55A 0.9800 . ?
C55 H55B 0.9800 . ?
C55 H55C 0.9800 . ?
C56 H56A 0.9800 . ?
C56 H56B 0.9800 . ?
C56 H56C 0.9800 . ?
C57 C62 1.401(5) . ?
C57 C58 1.411(5) . ?
C58 C59 1.381(6) . ?
C58 C63 1.508(6) . ?
C59 C60 1.388(6) . ?
C59 H59 0.9500 . ?
C60 C61 1.392(6) . ?
C60 C64 1.511(6) . ?
C61 C62 1.382(5) . ?
C61 H61 0.9500 . ?
C62 C65 1.505(5) . ?
C63 H63A 0.9800 . ?
C63 H63B 0.9800 . ?
C63 H63C 0.9800 . ?
C64 H64A 0.9800 . ?
C64 H64B 0.9800 . ?
C64 H64C 0.9800 . ?
C65 H65A 0.9800 . ?
C65 H65B 0.9800 . ?
C65 H65C 0.9800 . ?

loop_
_geom_torsion_atom_site_label_1
_geom_torsion_atom_site_label_2
_geom_torsion_atom_site_label_3
_geom_torsion_atom_site_label_4
_geom_torsion
_geom_torsion_site_symmetry_1
_geom_torsion_site_symmetry_2
_geom_torsion_site_symmetry_3
_geom_torsion_site_symmetry_4
_geom_torsion_publ_flag
N2 P2 N1 C1 0.8(3) . . . . ?
N2 P2 N1 C18 -176.5(3) . . . . ?
N1 P2 N2 C42 -177.0(3) . . . . ?
N1 P2 N2 P1 0.9(2) . . . . ?
C1 P1 N2 C42 176.2(3) . . . . ?
C1 P1 N2 P2 -1.8(2) . . . . ?
C5 N4 N5 C12 174.7(3) . . . . ?
C2 N3 C1 N1 -175.7(3) . . . . ?
C2 N3 C1 P1 7.5(5) . . . . ?
C18 N1 C1 N3 -2.2(5) . . . . ?
P2 N1 C1 N3 -179.4(3) . . . . ?
C18 N1 C1 P1 175.1(2) . . . . ?
P2 N1 C1 P1 -2.1(3) . . . . ?
N2 P1 C1 N3 179.0(3) . . . . ?
N2 P1 C1 N1 2.1(3) . . . . ?
C1 N3 C2 C7 58.4(5) . . . . ?
C1 N3 C2 C3 -126.0(4) . . . . ?
C7 C2 C3 C4 -3.5(5) . . . . ?
N3 C2 C3 C4 -179.2(3) . . . . ?
C7 C2 C3 C8 176.8(3) . . . . ?
N3 C2 C3 C8 1.1(5) . . . . ?
C2 C3 C4 C5 1.4(5) . . . . ?
C8 C3 C4 C5 -178.9(3) . . . . ?
C2 C3 C4 C9 -175.3(3) . . . . ?
C8 C3 C4 C9 4.4(5) . . . . ?
C3 C4 C5 C6 -1.4(5) . . . . ?
C9 C4 C5 C6 175.2(3) . . . . ?
C3 C4 C5 N4 -178.3(3) . . . . ?
C9 C4 C5 N4 -1.7(5) . . . . ?
N5 N4 C5 C6 128.8(4) . . . . ?
N5 N4 C5 C4 -54.2(5) . . . . ?
C4 C5 C6 C7 3.4(5) . . . . ?
N4 C5 C6 C7 -179.6(3) . . . . ?
C4 C5 C6 C10 -178.0(3) . . . . ?
N4 C5 C6 C10 -1.0(5) . . . . ?
C5 C6 C7 C2 -5.3(5) . . . . ?
C10 C6 C7 C2 176.0(3) . . . . ?
C5 C6 C7 C11 172.4(3) . . . . ?
C10 C6 C7 C11 -6.3(5) . . . . ?
N3 C2 C7 C6 -179.1(3) . . . . ?
C3 C2 C7 C6 5.5(5) . . . . ?
N3 C2 C7 C11 3.3(5) . . . . ?
C3 C2 C7 C11 -172.2(3) . . . . ?
N4 N5 C12 C17 -34.4(6) . . . . ?
N4 N5 C12 C13 150.8(4) . . . . ?
C17 C12 C13 C14 2.7(6) . . . . ?
N5 C12 C13 C14 177.7(4) . . . . ?
C12 C13 C14 C15 -3.1(6) . . . . ?
C13 C14 C15 F1 -176.8(4) . . . . ?
C13 C14 C15 C16 0.9(6) . . . . ?
F1 C15 C16 C17 179.3(4) . . . . ?
C14 C15 C16 C17 1.6(7) . . . . ?
C13 C12 C17 C16 -0.2(6) . . . . ?
N5 C12 C17 C16 -174.8(4) . . . . ?
C15 C16 C17 C12 -1.9(6) . . . . ?
C1 N1 C18 C23 60.4(4) . . . . ?
P2 N1 C18 C23 -122.4(3) . . . . ?
C1 N1 C18 C19 -121.3(4) . . . . ?
P2 N1 C18 C19 55.9(4) . . . . ?
C23 C18 C19 C20 -2.3(5) . . . . ?
N1 C18 C19 C20 179.4(3) . . . . ?
C23 C18 C19 C24 177.0(3) . . . . ?
N1 C18 C19 C24 -1.3(5) . . . . ?
C18 C19 C20 C21 0.4(6) . . . . ?
C24 C19 C20 C21 -179.0(4) . . . . ?
C19 C20 C21 C22 1.1(6) . . . . ?
C20 C21 C22 C23 -0.8(6) . . . . ?
C21 C22 C23 C18 -1.1(6) . . . . ?
C21 C22 C23 C33 177.0(4) . . . . ?
C19 C18 C23 C22 2.6(5) . . . . ?
N1 C18 C23 C22 -179.1(3) . . . . ?
C19 C18 C23 C33 -175.2(3) . . . . ?
N1 C18 C23 C33 3.0(5) . . . . ?
C20 C19 C24 C25 -98.4(4) . . . . ?
C18 C19 C24 C25 82.2(5) . . . . ?
C20 C19 C24 C29 74.2(5) . . . . ?
C18 C19 C24 C29 -105.2(4) . . . . ?
C29 C24 C25 C26 -2.3(5) . . . . ?
C19 C24 C25 C26 170.2(3) . . . . ?
C29 C24 C25 C30 179.3(4) . . . . ?
C19 C24 C25 C30 -8.2(5) . . . . ?
C24 C25 C26 C27 1.4(6) . . . . ?
C30 C25 C26 C27 179.8(4) . . . . ?
C25 C26 C27 C28 0.6(6) . . . . ?
C25 C26 C27 C31 178.7(4) . . . . ?
C26 C27 C28 C29 -1.7(6) . . . . ?
C31 C27 C28 C29 -179.7(4) . . . . ?
C27 C28 C29 C24 0.7(6) . . . . ?
C27 C28 C29 C32 -178.6(4) . . . . ?
C25 C24 C29 C28 1.3(5) . . . . ?
C19 C24 C29 C28 -171.3(3) . . . . ?
C25 C24 C29 C32 -179.3(4) . . . . ?
C19 C24 C29 C32 8.0(5) . . . . ?
C22 C23 C33 C38 -109.5(4) . . . . ?
C18 C23 C33 C38 68.4(5) . . . . ?
C22 C23 C33 C34 63.6(5) . . . . ?
C18 C23 C33 C34 -118.6(4) . . . . ?
C38 C33 C34 C35 -1.8(5) . . . . ?
C23 C33 C34 C35 -175.0(3) . . . . ?
C38 C33 C34 C39 179.1(3) . . . . ?
C23 C33 C34 C39 6.0(5) . . . . ?
C33 C34 C35 C36 0.4(6) . . . . ?
C39 C34 C35 C36 179.5(4) . . . . ?
C34 C35 C36 C37 0.3(6) . . . . ?
C34 C35 C36 C40 -178.6(4) . . . . ?
C35 C36 C37 C38 0.6(6) . . . . ?
C40 C36 C37 C38 179.4(4) . . . . ?
C36 C37 C38 C33 -2.1(6) . . . . ?
C36 C37 C38 C41 175.5(4) . . . . ?
C34 C33 C38 C37 2.7(5) . . . . ?
C23 C33 C38 C37 175.7(3) . . . . ?
C34 C33 C38 C41 -174.9(3) . . . . ?
C23 C33 C38 C41 -1.8(5) . . . . ?
P2 N2 C42 C47 -120.8(3) . . . . ?
P1 N2 C42 C47 61.2(4) . . . . ?
P2 N2 C42 C43 59.0(4) . . . . ?
P1 N2 C42 C43 -119.0(3) . . . . ?
C47 C42 C43 C44 -0.7(5) . . . . ?
N2 C42 C43 C44 179.5(3) . . . . ?
C47 C42 C43 C48 -178.6(3) . . . . ?
N2 C42 C43 C48 1.6(5) . . . . ?
C42 C43 C44 C45 -1.9(6) . . . . ?
C48 C43 C44 C45 176.1(4) . . . . ?
C43 C44 C45 C46 1.5(6) . . . . ?
C44 C45 C46 C47 1.6(6) . . . . ?
C45 C46 C47 C42 -4.1(5) . . . . ?
C45 C46 C47 C57 171.3(3) . . . . ?
C43 C42 C47 C46 3.6(5) . . . . ?
N2 C42 C47 C46 -176.6(3) . . . . ?
C43 C42 C47 C57 -171.5(3) . . . . ?
N2 C42 C47 C57 8.3(5) . . . . ?
C44 C43 C48 C49 75.4(5) . . . . ?
C42 C43 C48 C49 -106.7(4) . . . . ?
C44 C43 C48 C53 -95.6(4) . . . . ?
C42 C43 C48 C53 82.4(5) . . . . ?
C53 C48 C49 C50 -1.5(6) . . . . ?
C43 C48 C49 C50 -172.5(3) . . . . ?
C53 C48 C49 C54 178.3(4) . . . . ?
C43 C48 C49 C54 7.3(6) . . . . ?
C48 C49 C50 C51 2.4(6) . . . . ?
C54 C49 C50 C51 -177.4(4) . . . . ?
C49 C50 C51 C52 -2.1(6) . . . . ?
C49 C50 C51 C55 179.3(4) . . . . ?
C50 C51 C52 C53 1.0(6) . . . . ?
C55 C51 C52 C53 179.7(4) . . . . ?
C51 C52 C53 C48 -0.2(6) . . . . ?
C51 C52 C53 C56 179.9(4) . . . . ?
C49 C48 C53 C52 0.5(6) . . . . ?
C43 C48 C53 C52 171.5(3) . . . . ?
C49 C48 C53 C56 -179.7(4) . . . . ?
C43 C48 C53 C56 -8.7(5) . . . . ?
C46 C47 C57 C62 -99.5(4) . . . . ?
C42 C47 C57 C62 75.6(5) . . . . ?
C46 C47 C57 C58 77.6(5) . . . . ?
C42 C47 C57 C58 -107.4(4) . . . . ?
C62 C57 C58 C59 -3.3(5) . . . . ?
C47 C57 C58 C59 179.7(3) . . . . ?
C62 C57 C58 C63 175.7(3) . . . . ?
C47 C57 C58 C63 -1.3(5) . . . . ?
C57 C58 C59 C60 0.2(6) . . . . ?
C63 C58 C59 C60 -178.8(4) . . . . ?
C58 C59 C60 C61 3.1(6) . . . . ?
C58 C59 C60 C64 -178.0(4) . . . . ?
C59 C60 C61 C62 -3.5(6) . . . . ?
C64 C60 C61 C62 177.6(4) . . . . ?
C60 C61 C62 C57 0.5(6) . . . . ?
C60 C61 C62 C65 178.5(4) . . . . ?
C58 C57 C62 C61 2.9(5) . . . . ?
C47 C57 C62 C61 -180.0(3) . . . . ?
C58 C57 C62 C65 -175.1(3) . . . . ?
C47 C57 C62 C65 2.0(5) . . . . ?
